data_2014620
loop_
_publ_author_name
'Dong, Yongkwan'
'Kim, Sangrok'
'Yun, Hoseop'

_publ_section_title
;
A new thiophosphate, Rb~0.38~Ag~0.5~Nb~2~PS~10~
;
_journal_name_full 'Acta Crystallographica, Section C'
_journal_page_first i25
_journal_page_last i26
_journal_paper_doi 10.1107/S0108270105000351
_journal_volume 61
_journal_year 2005
_chemical_formula_iupac 'Rb0.38 Ag0.5 Nb2 P S10'
_chemical_formula_sum 'Ag0.5 Nb2 P Rb0.38 S10'
_chemical_formula_weight 623.56
_space_group_IT_number 2
_space_group_name_Hall '-P 1'
_space_group_name_H-M_alt 'P -1'
_symmetry_cell_setting triclinic
_symmetry_space_group_name_Hall '-P 1'
_symmetry_space_group_name_H-M 'P -1'
_cell_angle_alpha 89.51(3)
_cell_angle_beta 76.24(2)
_cell_angle_gamma 89.39(2)
_cell_formula_units_Z 2
_cell_length_a 7.011(2)
_cell_length_b 7.196(2)
_cell_length_c 12.907(3)
_cell_measurement_temperature 293(2)
_cell_volume 632.4(3)
_diffrn_ambient_temperature 293(2)
_exptl_crystal_density_diffrn 3.275
_cod_original_formula_sum 'Ag0.50 Nb2 P Rb0.38 S10'
_cod_database_code 2014620

loop_
_symmetry_equiv_pos_as_xyz
'x, y, z'
'-x, -y, -z'

loop_
_atom_site_label
_atom_site_fract_x
_atom_site_fract_y
_atom_site_fract_z
_atom_site_U_iso_or_equiv
_atom_site_adp_type
_atom_site_calc_flag
_atom_site_refinement_flags
_atom_site_occupancy
_atom_site_disorder_assembly
_atom_site_disorder_group
_atom_site_type_symbol
Rb -0.0544(3) 0.5002(3) 0.5586(2) 0.0402(8) Uani d P 0.375(3) . . Rb
Ag 1.0000 0.5000 0.0000 0.0347(2) Uani d S 1 . . Ag
Nb1 0.49589(8) 0.93137(8) 0.10676(4) 0.00803(12) Uani d . 1 . . Nb
Nb2 0.49685(8) 0.93155(8) 0.39517(4) 0.00881(13) Uani d . 1 . . Nb
P 0.7111(2) 0.6092(2) 0.22446(12) 0.0111(3) Uani d . 1 . . P
S1 0.7630(2) 0.8943(2) 0.21626(12) 0.0101(3) Uani d . 1 . . S
S2 0.2395(2) 0.8880(2) 0.28389(12) 0.0117(3) Uani d . 1 . . S
S3 0.2178(2) 1.0877(2) 0.52166(12) 0.0129(3) Uani d . 1 . . S
S4 0.3680(2) 1.1456(2) 0.26670(12) 0.0112(3) Uani d . 1 . . S
S5 0.2143(2) 1.0836(2) 0.05000(12) 0.0114(3) Uani d . 1 . . S
S6 0.2816(2) 0.8231(2) -0.00983(12) 0.0118(3) Uani d . 1 . . S
S7 0.2749(2) 0.8263(2) 0.56869(12) 0.0136(3) Uani d . 1 . . S
S8 0.5503(2) 0.5760(2) 0.37779(12) 0.0146(3) Uani d . 1 . . S
S9 0.5440(2) 0.5765(2) 0.11582(13) 0.0136(3) Uani d . 1 . . S
S10 0.9571(3) 0.4536(2) 0.19405(13) 0.0181(4) Uani d . 1 . . S

loop_
_atom_site_aniso_label
_atom_site_aniso_U_11
_atom_site_aniso_U_22
_atom_site_aniso_U_33
_atom_site_aniso_U_12
_atom_site_aniso_U_13
_atom_site_aniso_U_23
Rb 0.0357(14) 0.0189(11) 0.0761(18) -0.0029(9) -0.0333(12) -0.0002(11)
Ag 0.0494(6) 0.0344(5) 0.0141(4) -0.0065(4) 0.0051(4) -0.0020(4)
Nb1 0.0083(3) 0.0095(3) 0.0064(3) 0.0012(2) -0.0021(2) 0.0000(2)
Nb2 0.0090(3) 0.0123(3) 0.0054(3) 0.0019(2) -0.0023(2) -0.0002(2)
P 0.0141(8) 0.0117(8) 0.0070(7) 0.0040(6) -0.0015(6) -0.0004(6)
S1 0.0106(7) 0.0139(8) 0.0059(7) 0.0014(6) -0.0022(6) 0.0004(6)
S2 0.0113(8) 0.0160(8) 0.0081(7) 0.0000(6) -0.0029(6) -0.0002(6)
S3 0.0111(8) 0.0187(8) 0.0091(7) 0.0035(6) -0.0030(6) -0.0022(6)
S4 0.0135(8) 0.0125(7) 0.0083(7) 0.0033(6) -0.0041(6) -0.0015(6)
S5 0.0115(8) 0.0150(8) 0.0078(7) 0.0032(6) -0.0026(6) 0.0000(6)
S6 0.0138(8) 0.0126(8) 0.0101(7) -0.0019(6) -0.0048(6) 0.0020(6)
S7 0.0134(8) 0.0186(8) 0.0082(7) -0.0017(6) -0.0011(6) 0.0003(6)
S8 0.0208(9) 0.0130(8) 0.0084(7) 0.0039(7) -0.0005(6) 0.0001(6)
S9 0.0193(8) 0.0106(8) 0.0120(7) 0.0005(6) -0.0060(6) -0.0005(6)
S10 0.0214(9) 0.0184(8) 0.0127(8) 0.0109(7) -0.0012(7) -0.0005(7)

loop_
_geom_bond_atom_site_label_1
_geom_bond_atom_site_label_2
_geom_bond_site_symmetry_2
_geom_bond_distance
_geom_bond_publ_flag
Rb Rb 2_566 1.524(5) no
Rb S8 2_566 3.426(3) no
Rb S7 . 3.334(3) no
Rb S3 2_576 3.409(3) no
Rb S7 2_566 3.459(3) no
Rb S10 2_666 3.439(3) no
Rb S2 2_566 3.514(3) no
Rb S3 1_545 3.486(3) no
Rb S4 2_576 3.746(3) no
Rb S8 2_666 3.847(3) no
Ag S10 . 2.4707(18) yes
Ag S10 2_765 2.4707(18) yes
Ag S6 1_655 3.0484(17) yes
Ag S6 2_665 3.0484(17) yes
Ag S9 . 3.2343(19) yes
Ag S9 2_765 3.2343(19) yes
Ag S5 1_645 3.4618(18) no
Ag S5 2_675 3.4618(18) no
Nb1 S6 2_675 2.4926(18) yes
Nb1 S6 . 2.5000(17) yes
Nb1 S5 . 2.5027(17) yes
Nb1 S5 2_675 2.5055(18) yes
Nb1 S4 . 2.5663(17) yes
Nb1 S2 . 2.5689(18) yes
Nb1 S9 . 2.5779(18) yes
Nb1 S1 . 2.6112(17) yes
Nb2 S3 2_676 2.4875(17) yes
Nb2 S3 . 2.4942(18) yes
Nb2 S7 2_676 2.4988(18) yes
Nb2 S7 . 2.5197(18) yes
Nb2 S4 . 2.5646(17) yes
Nb2 S2 . 2.5824(17) yes
Nb2 S8 . 2.5861(18) yes
Nb2 S1 . 2.6147(18) yes
Nb1 Nb1 2_675 2.9075(13) yes
Nb2 Nb2 2_676 2.8981(13) yes
P S10 . 2.007(2) yes
P S8 . 2.045(2) yes
P S9 . 2.046(2) yes
P S1 . 2.084(2) yes
S2 S4 . 2.056(2) yes
S5 S6 . 2.041(2) yes
S3 S7 . 2.037(2) yes
